data_9010637
loop_
_publ_author_name
'McDonald, A. M.'
'Chao, G. Y.'

_publ_section_title
;Martinite, a new hydrated sodium calcium fluorborosilicate species from Mont
 Saint-Hilaire, Quebec: description, structure determination and genetic
 implications Note: changed F(y) to match reported bond distances Locality:
 Poudrette quarry, Mont Saint-Hilaire, Rouville County, Quebec, Canada
;
_journal_name_full 'The Canadian Mineralogist'
_journal_page_first 1281
_journal_page_last 1292
_journal_paper_doi 10.2113/gscanmin.45.5.1281
_journal_volume 45
_journal_year 2007
_chemical_compound_source 'Poudrette quarry, Mont Saint-Hilaire, Rouville County, Quebec, Canada'
_chemical_formula_sum 'B2.84 Ca4.58 F2 H5.96 Na9.34 O44 Si13.16'
_chemical_name_mineral Martinite
_space_group_IT_number 2
_symmetry_space_group_name_Hall '-P 1'
_symmetry_space_group_name_H-M 'P -1'
_cell_angle_alpha 108.943
_cell_angle_beta 74.154
_cell_angle_gamma 119.780
_cell_formula_units_Z 1
_cell_length_a 9.5437
_cell_length_b 9.5349
_cell_length_c 14.0268
_cell_volume 1038.084
_database_code_amcsd 0006158
_exptl_crystal_density_diffrn 2.474
_cod_original_formula_sum 'Na9.34 Ca4.58 Si13.16 B2.84 F2 O44 H5.96'
_cod_database_code 9010637

loop_
_space_group_symop_operation_xyz
x,y,z
-x,-y,-z

loop_
_atom_site_aniso_label
_atom_site_aniso_U_11
_atom_site_aniso_U_22
_atom_site_aniso_U_33
_atom_site_aniso_U_12
_atom_site_aniso_U_13
_atom_site_aniso_U_23
Na1 0.01300 0.01000 0.01700 0.00600 -0.00300 0.00300
Na2 0.03000 0.05700 0.02700 -0.01400 -0.00600 0.00200
Na3 0.04400 0.14300 0.02700 0.06400 0.01200 0.03000
Na4 0.02100 0.01900 0.03500 0.00710 -0.00640 0.00730
Na5 0.01230 0.00950 0.01920 0.00390 -0.00380 0.00330
Ca5 0.01230 0.00950 0.01920 0.00390 -0.00380 0.00330
Na6a 0.06500 0.02900 0.02200 0.02700 0.00200 0.00400
Na6b 0.12000 0.05200 0.10600 0.01400 -0.04100 0.00300
Ca1 0.00980 0.00820 0.01740 0.00230 -0.00230 0.00280
Ca2 0.00860 0.01010 0.01700 0.00310 0.00190 0.00460
Na 0.00860 0.01010 0.01700 0.00310 0.00190 0.00460
Si1 0.00870 0.00950 0.01740 0.00410 -0.00310 0.00350
Si2 0.00950 0.00730 0.01610 0.00270 -0.00250 0.00340
Si3 0.00930 0.00780 0.01840 0.00200 -0.00320 0.00390
Si4 0.00870 0.00720 0.01730 0.00160 -0.00260 0.00410
Si5 0.00900 0.00750 0.01860 0.00260 -0.00310 0.00370
Si6 0.00870 0.00680 0.01670 0.00180 -0.00240 0.00370
Si7 0.00740 0.00730 0.02010 0.00190 -0.00260 0.00560
B7 0.00740 0.00730 0.02010 0.00190 -0.00260 0.00560
B 0.00800 0.00600 0.02900 0.00300 -0.00100 0.00600
F 0.02400 0.02100 0.02200 0.00900 -0.00500 0.00300
O1 0.01300 0.02100 0.01900 0.00300 -0.00200 0.00900
O2 0.02000 0.01600 0.02100 0.00800 -0.00700 0.00100
O3 0.01800 0.01400 0.01600 0.00400 -0.00100 0.00200
O4 0.02100 0.01900 0.01900 0.00600 0.00300 0.00400
O5 0.01700 0.02500 0.02100 0.00900 -0.00200 0.00800
O6 0.04700 0.02400 0.02500 0.02200 -0.01500 -0.00400
O7 0.01000 0.01600 0.02400 0.00600 -0.00400 0.00300
O8 0.01400 0.01000 0.02400 0.00200 -0.00600 0.00600
O9 0.01400 0.01600 0.02800 0.00300 -0.00500 0.01300
O10 0.01200 0.01100 0.03700 0.00500 -0.00300 0.00300
O11 0.00700 0.01500 0.03300 0.00200 -0.00300 0.00800
O12 0.01300 0.01100 0.03300 0.00600 -0.00500 0.00700
O13 0.01400 0.01200 0.02700 0.00600 -0.00300 0.00800
O14 0.01400 0.01800 0.04500 0.00600 0.00600 0.02200
O15 0.01400 0.00900 0.02500 -0.00200 -0.00900 0.00700
O16 0.01400 0.00900 0.03100 0.00200 -0.00400 0.00800
O17 0.01100 0.01400 0.03500 0.00600 0.00400 0.01000
O18 0.01300 0.01100 0.03300 0.00500 -0.01000 0.00000
O19 0.04200 0.03200 0.03600 0.02000 -0.00200 0.01900
O-H20 0.02700 0.02700 0.02800 0.00400 -0.00500 -0.00100
Wat21 0.09600 0.05900 0.08100 0.04300 0.03600 0.03100
Wat22 0.08200 0.07000 0.10200 0.04300 0.01600 0.02200

loop_
_atom_site_label
_atom_site_fract_x
_atom_site_fract_y
_atom_site_fract_z
_atom_site_occupancy
_atom_site_U_iso_or_equiv
_atom_site_type_symbol
_atom_site_attached_hydrogens
Na1 0.50000 0.50000 0.50000 1.00000 0.01280 Na 0
Na2 0.14720 0.96260 0.91380 0.86000 0.05500 Na 0
Na3 0.36460 0.10390 0.09070 0.81000 0.06200 Na 0
Na4 0.79880 0.59570 0.24240 1.00000 0.02470 Na 0
Na5 0.22170 0.07940 0.49380 0.51000 0.01370 Na 0
Ca5 0.22170 0.07940 0.49380 0.49000 0.01370 Ca 0
Na6a 0.59800 0.42800 0.90840 0.34000 0.03900 Na 0
Na6b 0.59930 0.48430 0.97720 0.45000 0.09500 Na 0
Ca1 0.92100 0.64980 0.51495 1.00000 0.01250 Ca 0
Ca2 0.35420 0.78810 0.49742 0.80000 0.01200 Ca 0
Na 0.35420 0.78810 0.49742 0.20000 0.01200 Na 0
Si1 0.45440 0.76070 0.70780 1.00000 0.01140 Si 0
Si2 0.58980 0.51890 0.71420 1.00000 0.01110 Si 0
Si3 0.96640 0.01030 0.71180 1.00000 0.01210 Si 0
Si4 0.65720 0.85550 0.28800 1.00000 0.01140 Si 0
Si5 0.15760 0.74500 0.29690 1.00000 0.01170 Si 0
Si6 0.08220 0.62960 0.70610 1.00000 0.01110 Si 0
Si7 0.52490 0.10300 0.82990 0.58000 0.01140 Si 0
B7 0.52490 0.10300 0.82990 0.42000 0.01140 B 0
B 0.85560 0.76460 0.82740 1.00000 0.01400 B 0
F 0.76500 0.66260 0.42250 1.00000 0.02250 F 0
O1 0.09980 0.61890 0.58780 1.00000 0.01870 O 0
O2 0.17300 0.80130 0.41530 1.00000 0.01900 O 0
O3 0.38960 0.06740 0.59690 1.00000 0.01830 O 0
O4 0.67480 0.48690 0.60050 1.00000 0.02280 O 0
O5 0.51200 0.77450 0.59290 1.00000 0.02020 O 0
O6 0.95880 0.91670 0.59560 1.00000 0.03000 O 0
O7 0.74190 0.30850 0.25900 1.00000 0.01630 O 0
O8 0.55800 0.65300 0.25630 1.00000 0.01600 O 0
O9 0.36640 0.07430 0.79550 1.00000 0.01820 O 0
O10 0.00890 0.75330 0.77950 1.00000 0.02050 O 0
O11 0.15310 0.11180 0.73900 1.00000 0.01910 O 0
O12 0.49260 0.62940 0.73350 1.00000 0.01800 O 0
O13 0.08850 0.84300 0.26080 1.00000 0.01670 O 0
O14 0.85290 0.89520 0.79170 1.00000 0.02410 O 0
O15 0.71010 0.60480 0.80070 1.00000 0.01680 O 0
O16 0.02490 0.55240 0.26680 1.00000 0.01810 O 0
O17 0.32810 0.76460 0.22550 1.00000 0.02020 O 0
O18 0.53680 0.93320 0.79060 1.00000 0.01920 O 0
O19 0.52100 0.15950 0.94360 1.00000 0.03400 O 0
O-H20 0.84920 0.81980 0.93790 1.00000 0.03200 O 1
Wat21 0.84160 0.54230 0.04410 1.00000 0.08200 O 2
Wat22 0.19180 0.82250 0.00380 1.00000 0.08600 O 2

loop_
_cod_changelog_entry_id
_cod_changelog_entry_author
_cod_changelog_entry_date
_cod_changelog_entry_text
1
;cod-tools version 3.8.0
Id: cif_guess_AMCSD_atom_types 9581 2023-05-17 12:35:41Z saulius
;
2023-05-18T11:41:12+03:00
;Derived atom types and hydrogen counts
from atom names that follow the AMCSD naming convention
(Wat == water, O-H == hydroxyl).
;
2
;cod-tools version 3.10.1
Id: cif_fix_AMCSD_aniso_labels 10200 2024-08-01 14:09:44Z saulius
;
2024-08-02T12:21:33+03:00
;Changed the following '_atom_site_aniso_label' values:
'OH20' -> 'O-H20'
;

loop_
_cod_related_entry_id
_cod_related_entry_database
_cod_related_entry_code
1 AMCSD 0006158
